data_1571439
loop_
_publ_author_name
'Li, Yijie'
'Tamizmani, Masilamani'
'Akram, Manjur O.'
'Martin, Caleb D.'

_publ_section_title
;
 Carborane-arene fused boracyclic analogues of polycyclic aromatic
 hydrocarbons accessed by intramolecular borylation.
;
_journal_issue 20
_journal_name_full 'Chemical science'
_journal_page_first 7568
_journal_page_last 7575
_journal_paper_doi 10.1039/d4sc00990h
_journal_volume 15
_journal_year 2024
_chemical_formula_sum 'C22 H23 B11'
_chemical_formula_weight 406.31
_chemical_name_systematic 4
_chemical_properties_physical Air-sensitive,Moisture-sensitive
_space_group_crystal_system monoclinic
_space_group_IT_number 13
_space_group_name_Hall '-P 2yc'
_space_group_name_H-M_alt 'P 1 2/c 1'
_atom_sites_solution_hydrogens geom
_atom_sites_solution_primary direct
_audit_creation_method SHELXL-2013
_audit_update_record
;
2024-02-09 deposited with the CCDC.	2024-04-16 downloaded from the CCDC.
;
_cell_angle_alpha 90
_cell_angle_beta 95.4000(10)
_cell_angle_gamma 90
_cell_formula_units_Z 4
_cell_length_a 11.6463(3)
_cell_length_b 6.9742(2)
_cell_length_c 26.5047(8)
_cell_measurement_reflns_used 9805
_cell_measurement_temperature 150(2)
_cell_measurement_theta_max 27.12
_cell_measurement_theta_min 3.02
_cell_volume 2143.25(10)
_computing_cell_refinement 'Bruker SAINT'
_computing_data_collection 'Bruker APEX2'
_computing_data_reduction 'Bruker SAINT'
_computing_molecular_graphics 'Bruker SHELXTL'
_computing_publication_material 'Bruker SHELXTL'
_computing_structure_refinement 'SHELXL-2013 (Sheldrick, 2013)'
_computing_structure_solution 'SHELXS-97 (Sheldrick 2008)'
_diffrn_ambient_temperature 150(2)
_diffrn_measured_fraction_theta_full 0.996
_diffrn_measured_fraction_theta_max 0.997
_diffrn_measurement_device_type 'Bruker APEX-II CCD'
_diffrn_measurement_method '\f and \w scans'
_diffrn_radiation_type MoK\a
_diffrn_radiation_wavelength 0.71073
_diffrn_reflns_av_R_equivalents 0.0414
_diffrn_reflns_av_unetI/netI 0.0233
_diffrn_reflns_Laue_measured_fraction_full 0.996
_diffrn_reflns_Laue_measured_fraction_max 0.997
_diffrn_reflns_limit_h_max 14
_diffrn_reflns_limit_h_min -14
_diffrn_reflns_limit_k_max 8
_diffrn_reflns_limit_k_min -8
_diffrn_reflns_limit_l_max 33
_diffrn_reflns_limit_l_min -33
_diffrn_reflns_number 36150
_diffrn_reflns_point_group_measured_fraction_full 0.996
_diffrn_reflns_point_group_measured_fraction_max 0.997
_diffrn_reflns_theta_full 25.242
_diffrn_reflns_theta_max 27.118
_diffrn_reflns_theta_min 2.921
_exptl_absorpt_coefficient_mu 0.063
_exptl_absorpt_correction_T_max 0.851
_exptl_absorpt_correction_T_min 0.838
_exptl_absorpt_correction_type multi-scan
_exptl_absorpt_process_details SADabs
_exptl_crystal_colour colourless
_exptl_crystal_density_diffrn 1.259
_exptl_crystal_description block
_exptl_crystal_F_000 840
_exptl_crystal_recrystallization_method 'vapor diffusion by dichloromethane solution into toluene'
_exptl_crystal_size_max 0.375
_exptl_crystal_size_mid 0.340
_exptl_crystal_size_min 0.134
_refine_diff_density_max 0.308
_refine_diff_density_min -0.255
_refine_diff_density_rms 0.051
_refine_ls_extinction_method none
_refine_ls_goodness_of_fit_ref 1.070
_refine_ls_hydrogen_treatment constr
_refine_ls_matrix_type full
_refine_ls_number_parameters 298
_refine_ls_number_reflns 4719
_refine_ls_number_restraints 0
_refine_ls_restrained_S_all 1.070
_refine_ls_R_factor_all 0.0720
_refine_ls_R_factor_gt 0.0541
_refine_ls_shift/su_max 0.000
_refine_ls_shift/su_mean 0.000
_refine_ls_structure_factor_coef Fsqd
_refine_ls_weighting_details 'w=1/[\s^2^(Fo^2^)+(0.0567P)^2^+1.8974P] where P=(Fo^2^+2Fc^2^)/3'
_refine_ls_weighting_scheme calc
_refine_ls_wR_factor_gt 0.1269
_refine_ls_wR_factor_ref 0.1480
_reflns_Friedel_coverage 0.000
_reflns_number_gt 3811
_reflns_number_total 4719
_reflns_threshold_expression 'I > 2\s(I)'
_cod_data_source_file d4sc00990h2.cif
_cod_data_source_block 4
_cod_depositor_comments
;
The following automatic conversions were performed:

data item '_exptl_absorpt_correction_type' value 'MULTI-SCAN' was
changed to 'multi-scan' in accordance with the
/home/data/users/saulius/crontab/automatic-downloads/rss-feeds/RSC/lib/dictionaries/cif_core.dic
dictionary named 'cif_core.dic' version 2.4.2 last updated on
2011-04-26.

data item '_atom_sites_solution_primary' value 'DIRECT METHODS' was
changed to 'direct'.

Automatic conversion script
Id: cif_fix_values 8170 2020-07-09 18:12:32Z antanas 

 Adding full bibliography for 1571438--1571443.cif.
;
_cod_original_sg_symbol_H-M 'P 2/c'
_cod_database_code 1571439
_shelx_space_group_comment
; 
The symmetry employed for this shelxl refinement is uniquely defined 
by the following loop, which should always be used as a source of 
symmetry information in preference to the above space-group names. 
They are only intended as comments. 
;
_shelx_estimated_absorpt_t_min 0.977
_shelx_estimated_absorpt_t_max 0.992
_shelxl_version_number 2013-3

loop_
_space_group_symop_operation_xyz
'x, y, z'
'-x, y, -z+1/2'
'-x, -y, -z'
'x, -y, z-1/2'

loop_
_atom_site_label
_atom_site_type_symbol
_atom_site_fract_x
_atom_site_fract_y
_atom_site_fract_z
_atom_site_U_iso_or_equiv
_atom_site_adp_type
_atom_site_occupancy
_atom_site_site_symmetry_order
_atom_site_calc_flag
_atom_site_refinement_flags_posn
_atom_site_refinement_flags_adp
_atom_site_refinement_flags_occupancy
_atom_site_disorder_assembly
_atom_site_disorder_group
C3 C 0.27753(13) 0.2742(2) 0.56062(6) 0.0204(3) Uani 1 1 d . . . . .
C5 C 0.38822(13) 0.3680(2) 0.64293(6) 0.0233(3) Uani 1 1 d . . . . .
C4 C 0.38473(13) 0.3106(2) 0.59085(6) 0.0209(3) Uani 1 1 d . . . . .
C10 C 0.48922(14) 0.2930(2) 0.56747(6) 0.0225(3) Uani 1 1 d . . . . .
C7 C 0.27655(14) 0.2387(2) 0.51012(6) 0.0231(3) Uani 1 1 d . . . . .
H16 H 0.2047 0.2167 0.4909 0.028 Uiso 1 1 calc R U . . .
C9 C 0.48716(14) 0.2563(2) 0.51345(6) 0.0228(3) Uani 1 1 d . . . . .
C6 C 0.27943(13) 0.5665(3) 0.71281(6) 0.0248(3) Uani 1 1 d . . . . .
C1 C 0.16138(13) 0.3311(2) 0.64374(6) 0.0217(3) Uani 1 1 d . . . . .
C2 C 0.16536(13) 0.2583(2) 0.58411(6) 0.0203(3) Uani 1 1 d . . . . .
C13 C 0.49583(14) 0.3859(3) 0.67063(6) 0.0296(4) Uani 1 1 d . . . . .
H6 H 0.4995 0.4238 0.7052 0.035 Uiso 1 1 calc R U . . .
C17 C 0.58812(15) 0.2439(2) 0.48765(7) 0.0278(4) Uani 1 1 d . . . . .
H11 H 0.6616 0.2599 0.5060 0.033 Uiso 1 1 calc R U . . .
C8 C 0.37973(14) 0.2334(2) 0.48495(6) 0.0237(3) Uani 1 1 d . . . . .
C11 C 0.59440(14) 0.3094(3) 0.59810(7) 0.0277(4) Uani 1 1 d . . . . .
H8 H 0.6648 0.2922 0.5832 0.033 Uiso 1 1 calc R U . . .
C14 C 0.37422(16) 0.1973(3) 0.43237(6) 0.0287(4) Uani 1 1 d . . . . .
H14 H 0.3015 0.1812 0.4134 0.034 Uiso 1 1 calc R U . . .
C18 C 0.20683(15) 0.5552(3) 0.75245(6) 0.0300(4) Uani 1 1 d . . . . .
H18 H 0.1571 0.4479 0.7542 0.036 Uiso 1 1 calc R U . . .
C22 C 0.34978(15) 0.7287(3) 0.71185(6) 0.0294(4) Uani 1 1 d . . . . .
H22 H 0.4013 0.7389 0.6863 0.035 Uiso 1 1 calc R U . . .
C16 C 0.58071(16) 0.2091(3) 0.43631(7) 0.0313(4) Uani 1 1 d . . . . .
H12 H 0.6493 0.2011 0.4196 0.038 Uiso 1 1 calc R U . . .
C12 C 0.59766(14) 0.3497(3) 0.64883(7) 0.0314(4) Uani 1 1 d . . . . .
H7 H 0.6694 0.3528 0.6691 0.038 Uiso 1 1 calc R U . . .
C21 C 0.34664(16) 0.8754(3) 0.74712(7) 0.0333(4) Uani 1 1 d . . . . .
H21 H 0.3930 0.9865 0.7446 0.040 Uiso 1 1 calc R U . . .
C15 C 0.47403(17) 0.1853(3) 0.40849(6) 0.0323(4) Uani 1 1 d . . . . .
H13 H 0.4701 0.1608 0.3731 0.039 Uiso 1 1 calc R U . . .
C19 C 0.20687(16) 0.6980(3) 0.78881(7) 0.0348(4) Uani 1 1 d . . . . .
H19 H 0.1594 0.6852 0.8159 0.042 Uiso 1 1 calc R U . . .
C20 C 0.27550(16) 0.8589(3) 0.78606(7) 0.0345(4) Uani 1 1 d . . . . .
H20 H 0.2739 0.9575 0.8107 0.041 Uiso 1 1 calc R U . . .
B1 B 0.27837(16) 0.4189(3) 0.66831(6) 0.0237(4) Uani 1 1 d . . . . .
B6 B 0.03568(15) 0.2987(3) 0.54980(7) 0.0246(4) Uani 1 1 d . . . . .
H6A H 0.0258 0.3348 0.5084 0.030 Uiso 1 1 calc R U . . .
B5 B 0.09267(15) 0.4682(3) 0.59593(7) 0.0226(4) Uani 1 1 d . . . . .
H5 H 0.1211 0.6151 0.5854 0.027 Uiso 1 1 calc R U . . .
B2 B 0.15926(16) 0.0869(3) 0.63047(7) 0.0242(4) Uani 1 1 d . . . . .
H2 H 0.2312 -0.0145 0.6425 0.029 Uiso 1 1 calc R U . . .
B4 B 0.02830(15) 0.4222(3) 0.65271(7) 0.0245(4) Uani 1 1 d . . . . .
H4 H 0.0132 0.5402 0.6800 0.029 Uiso 1 1 calc R U . . .
B7 B 0.07642(16) 0.0647(3) 0.57106(7) 0.0250(4) Uani 1 1 d . . . . .
H7A H 0.0929 -0.0526 0.5438 0.030 Uiso 1 1 calc R U . . .
B10 B -0.05444(16) 0.4012(3) 0.59336(7) 0.0269(4) Uani 1 1 d . . . . .
H10 H -0.1251 0.5048 0.5810 0.032 Uiso 1 1 calc R U . . .
B3 B 0.06996(16) 0.1884(3) 0.67436(7) 0.0255(4) Uani 1 1 d . . . . .
H3 H 0.0826 0.1529 0.7157 0.031 Uiso 1 1 calc R U . . .
B11 B -0.06436(16) 0.1519(3) 0.57816(8) 0.0291(4) Uani 1 1 d . . . . .
H11A H -0.1422 0.0910 0.5557 0.035 Uiso 1 1 calc R U . . .
B8 B 0.01286(17) 0.0201(3) 0.62843(8) 0.0296(4) Uani 1 1 d . . . . .
H8A H -0.0135 -0.1275 0.6394 0.035 Uiso 1 1 calc R U . . .
B9 B -0.06861(16) 0.2278(3) 0.64193(8) 0.0279(4) Uani 1 1 d . . . . .
H9 H -0.1492 0.2168 0.6617 0.033 Uiso 1 1 calc R U . . .

loop_
_atom_site_aniso_label
_atom_site_aniso_U_11
_atom_site_aniso_U_22
_atom_site_aniso_U_33
_atom_site_aniso_U_23
_atom_site_aniso_U_13
_atom_site_aniso_U_12
C3 0.0217(7) 0.0186(7) 0.0214(7) 0.0016(6) 0.0053(6) 0.0022(6)
C5 0.0221(8) 0.0274(8) 0.0207(7) -0.0003(6) 0.0029(6) 0.0027(6)
C4 0.0207(7) 0.0208(7) 0.0216(7) 0.0009(6) 0.0041(6) 0.0021(6)
C10 0.0225(8) 0.0195(7) 0.0261(8) -0.0008(6) 0.0053(6) 0.0016(6)
C7 0.0238(8) 0.0236(8) 0.0224(7) 0.0006(6) 0.0044(6) 0.0004(6)
C9 0.0257(8) 0.0181(7) 0.0260(8) 0.0011(6) 0.0093(6) 0.0016(6)
C6 0.0215(7) 0.0324(9) 0.0204(7) -0.0007(6) 0.0021(6) 0.0023(7)
C1 0.0221(7) 0.0240(8) 0.0197(7) 0.0007(6) 0.0061(6) 0.0029(6)
C2 0.0198(7) 0.0217(7) 0.0195(7) 0.0000(6) 0.0028(5) 0.0019(6)
C13 0.0262(8) 0.0381(10) 0.0244(8) -0.0035(7) 0.0018(6) 0.0030(7)
C17 0.0269(8) 0.0257(8) 0.0322(9) 0.0008(7) 0.0104(7) 0.0005(7)
C8 0.0281(8) 0.0206(7) 0.0233(8) 0.0001(6) 0.0073(6) 0.0004(6)
C11 0.0196(8) 0.0305(9) 0.0342(9) -0.0036(7) 0.0080(6) 0.0016(7)
C14 0.0354(9) 0.0290(9) 0.0226(8) -0.0003(6) 0.0074(7) 0.0002(7)
C18 0.0284(8) 0.0380(10) 0.0244(8) -0.0021(7) 0.0073(6) -0.0024(7)
C22 0.0264(8) 0.0374(10) 0.0246(8) 0.0001(7) 0.0033(6) 0.0001(7)
C16 0.0367(9) 0.0274(9) 0.0327(9) 0.0017(7) 0.0179(7) 0.0025(7)
C12 0.0208(8) 0.0404(10) 0.0326(9) -0.0049(8) 0.0004(6) 0.0030(7)
C21 0.0303(9) 0.0328(9) 0.0365(9) -0.0040(8) 0.0010(7) -0.0019(7)
C15 0.0445(10) 0.0305(9) 0.0239(8) 0.0002(7) 0.0141(7) 0.0008(8)
C19 0.0308(9) 0.0471(11) 0.0277(9) -0.0072(8) 0.0093(7) 0.0017(8)
C20 0.0319(9) 0.0392(10) 0.0324(9) -0.0108(8) 0.0029(7) 0.0059(8)
B1 0.0243(9) 0.0279(9) 0.0192(8) 0.0038(7) 0.0040(6) 0.0010(7)
B6 0.0207(8) 0.0268(9) 0.0259(9) 0.0002(7) 0.0002(7) -0.0001(7)
B5 0.0228(8) 0.0205(8) 0.0245(8) 0.0023(7) 0.0029(6) 0.0035(7)
B2 0.0278(9) 0.0216(9) 0.0242(8) 0.0037(7) 0.0076(7) 0.0025(7)
B4 0.0209(8) 0.0261(9) 0.0277(9) -0.0004(7) 0.0076(7) 0.0034(7)
B7 0.0257(9) 0.0219(9) 0.0279(9) -0.0013(7) 0.0048(7) -0.0020(7)
B10 0.0213(8) 0.0295(10) 0.0300(9) -0.0005(8) 0.0029(7) 0.0027(7)
B3 0.0253(9) 0.0257(9) 0.0269(9) 0.0032(7) 0.0106(7) 0.0002(7)
B11 0.0215(9) 0.0316(10) 0.0347(10) -0.0055(8) 0.0047(7) -0.0038(8)
B8 0.0320(10) 0.0241(9) 0.0341(10) 0.0007(8) 0.0118(8) -0.0014(8)
B9 0.0206(8) 0.0307(10) 0.0335(10) -0.0007(8) 0.0085(7) 0.0000(7)

loop_
_atom_type_symbol
_atom_type_description
_atom_type_scat_dispersion_real
_atom_type_scat_dispersion_imag
_atom_type_scat_source
C C 0.0033 0.0016 'International Tables Vol C Tables 4.2.6.8 and 6.1.1.4'
H H 0.0000 0.0000 'International Tables Vol C Tables 4.2.6.8 and 6.1.1.4'
B B 0.0013 0.0007 'International Tables Vol C Tables 4.2.6.8 and 6.1.1.4'

loop_
_geom_angle_atom_site_label_1
_geom_angle_atom_site_label_2
_geom_angle_atom_site_label_3
_geom_angle
_geom_angle_site_symmetry_1
_geom_angle_site_symmetry_3
_geom_angle_publ_flag
C7 C3 C4 120.38(14) . . ?
C7 C3 C2 117.84(14) . . ?
C4 C3 C2 121.60(13) . . ?
C13 C5 C4 118.27(14) . . ?
C13 C5 B1 119.34(14) . . ?
C4 C5 B1 122.33(14) . . ?
C10 C4 C5 119.72(14) . . ?
C10 C4 C3 118.33(14) . . ?
C5 C4 C3 121.93(14) . . ?
C11 C10 C4 118.37(14) . . ?
C11 C10 C9 121.00(14) . . ?
C4 C10 C9 120.63(14) . . ?
C3 C7 C8 122.32(15) . . ?
C8 C9 C17 118.02(15) . . ?
C8 C9 C10 118.69(14) . . ?
C17 C9 C10 123.29(15) . . ?
C22 C6 C18 116.85(15) . . ?
C22 C6 B1 118.79(14) . . ?
C18 C6 B1 124.16(15) . . ?
B1 C1 C2 114.23(12) . . ?
B1 C1 B4 123.81(14) . . ?
C2 C1 B4 110.57(12) . . ?
B1 C1 B3 125.44(13) . . ?
C2 C1 B3 110.24(12) . . ?
B4 C1 B3 62.59(10) . . ?
B1 C1 B5 114.31(13) . . ?
C2 C1 B5 61.54(9) . . ?
B4 C1 B5 62.13(10) . . ?
B3 C1 B5 113.81(12) . . ?
B1 C1 B2 117.33(13) . . ?
C2 C1 B2 60.68(10) . . ?
B4 C1 B2 113.31(13) . . ?
B3 C1 B2 61.95(10) . . ?
B5 C1 B2 113.44(12) . . ?
C3 C2 C1 118.26(12) . . ?
C3 C2 B6 121.72(13) . . ?
C1 C2 B6 110.62(12) . . ?
C3 C2 B7 120.39(13) . . ?
C1 C2 B7 111.15(12) . . ?
B6 C2 B7 62.43(10) . . ?
C3 C2 B2 116.29(12) . . ?
C1 C2 B2 61.79(10) . . ?
B6 C2 B2 113.59(12) . . ?
B7 C2 B2 62.14(10) . . ?
C3 C2 B5 118.08(13) . . ?
C1 C2 B5 60.88(9) . . ?
B6 C2 B5 62.32(10) . . ?
B7 C2 B5 113.87(12) . . ?
B2 C2 B5 113.81(12) . . ?
C12 C13 C5 121.54(15) . . ?
C16 C17 C9 120.65(16) . . ?
C9 C8 C14 120.35(15) . . ?
C9 C8 C7 119.36(14) . . ?
C14 C8 C7 120.23(15) . . ?
C12 C11 C10 121.61(15) . . ?
C15 C14 C8 120.17(17) . . ?
C19 C18 C6 121.10(17) . . ?
C21 C22 C6 122.08(16) . . ?
C17 C16 C15 120.91(16) . . ?
C11 C12 C13 119.94(16) . . ?
C20 C21 C22 119.66(18) . . ?
C14 C15 C16 119.91(16) . . ?
C20 C19 C18 120.57(16) . . ?
C19 C20 C21 119.65(17) . . ?
C5 B1 C6 122.18(15) . . ?
C5 B1 C1 116.75(14) . . ?
C6 B1 C1 120.79(14) . . ?
C2 B6 B11 105.19(13) . . ?
C2 B6 B7 58.94(10) . . ?
B11 B6 B7 60.05(11) . . ?
C2 B6 B10 105.43(12) . . ?
B11 B6 B10 60.38(11) . . ?
B7 B6 B10 108.61(13) . . ?
C2 B6 B5 59.46(10) . . ?
B11 B6 B5 108.03(13) . . ?
B7 B6 B5 108.68(13) . . ?
B10 B6 B5 59.58(10) . . ?
C1 B5 C2 57.58(9) . . ?
C1 B5 B10 105.23(12) . . ?
C2 B5 B10 104.93(13) . . ?
C1 B5 B4 58.64(9) . . ?
C2 B5 B4 104.68(12) . . ?
B10 B5 B4 60.00(10) . . ?
C1 B5 B6 104.71(12) . . ?
C2 B5 B6 58.22(10) . . ?
B10 B5 B6 60.17(10) . . ?
B4 B5 B6 107.61(13) . . ?
C2 B2 C1 57.53(9) . . ?
C2 B2 B8 105.46(13) . . ?
C1 B2 B8 105.10(13) . . ?
C2 B2 B7 58.83(10) . . ?
C1 B2 B7 105.14(12) . . ?
B8 B2 B7 60.42(11) . . ?
C2 B2 B3 104.88(12) . . ?
C1 B2 B3 58.41(10) . . ?
B8 B2 B3 60.14(11) . . ?
B7 B2 B3 108.22(13) . . ?
C1 B4 B9 105.38(13) . . ?
C1 B4 B10 105.66(12) . . ?
B9 B4 B10 60.54(11) . . ?
C1 B4 B5 59.23(9) . . ?
B9 B4 B5 108.41(13) . . ?
B10 B4 B5 59.96(10) . . ?
C1 B4 B3 58.82(10) . . ?
B9 B4 B3 60.06(11) . . ?
B10 B4 B3 108.63(14) . . ?
B5 B4 B3 108.36(12) . . ?
C2 B7 B2 59.03(10) . . ?
C2 B7 B11 104.76(13) . . ?
B2 B7 B11 107.85(13) . . ?
C2 B7 B6 58.63(10) . . ?
B2 B7 B6 107.94(13) . . ?
B11 B7 B6 59.81(11) . . ?
C2 B7 B8 104.89(13) . . ?
B2 B7 B8 59.49(11) . . ?
B11 B7 B8 60.46(11) . . ?
B6 B7 B8 108.15(13) . . ?
B5 B10 B4 60.05(10) . . ?
B5 B10 B6 60.25(10) . . ?
B4 B10 B6 107.71(13) . . ?
B5 B10 B9 107.80(13) . . ?
B4 B10 B9 59.68(11) . . ?
B6 B10 B9 107.19(13) . . ?
B5 B10 B11 107.88(13) . . ?
B4 B10 B11 107.39(14) . . ?
B6 B10 B11 59.52(11) . . ?
B9 B10 B11 59.65(11) . . ?
C1 B3 B8 105.56(12) . . ?
C1 B3 B9 104.89(13) . . ?
B8 B3 B9 60.40(11) . . ?
C1 B3 B2 59.64(10) . . ?
B8 B3 B2 59.51(11) . . ?
B9 B3 B2 107.79(13) . . ?
C1 B3 B4 58.58(10) . . ?
B8 B3 B4 108.15(14) . . ?
B9 B3 B4 59.66(11) . . ?
B2 B3 B4 108.17(12) . . ?
B6 B11 B7 60.14(10) . . ?
B6 B11 B9 108.05(14) . . ?
B7 B11 B9 108.16(14) . . ?
B6 B11 B10 60.11(11) . . ?
B7 B11 B10 108.46(13) . . ?
B9 B11 B10 60.15(11) . . ?
B6 B11 B8 107.97(13) . . ?
B7 B11 B8 59.90(11) . . ?
B9 B11 B8 60.12(11) . . ?
B10 B11 B8 108.35(14) . . ?
B2 B8 B3 60.36(11) . . ?
B2 B8 B7 60.09(10) . . ?
B3 B8 B7 108.13(13) . . ?
B2 B8 B9 108.04(14) . . ?
B3 B8 B9 59.87(11) . . ?
B7 B8 B9 107.50(14) . . ?
B2 B8 B11 107.67(13) . . ?
B3 B8 B11 107.49(14) . . ?
B7 B8 B11 59.64(11) . . ?
B9 B8 B11 59.56(11) . . ?
B4 B9 B11 107.90(13) . . ?
B4 B9 B3 60.28(11) . . ?
B11 B9 B3 107.98(13) . . ?
B4 B9 B10 59.77(11) . . ?
B11 B9 B10 60.21(11) . . ?
B3 B9 B10 108.20(13) . . ?
B4 B9 B8 108.11(13) . . ?
B11 B9 B8 60.31(11) . . ?
B3 B9 B8 59.73(11) . . ?
B10 B9 B8 108.55(13) . . ?

loop_
_geom_bond_atom_site_label_1
_geom_bond_atom_site_label_2
_geom_bond_distance
_geom_bond_site_symmetry_2
_geom_bond_publ_flag
C3 C7 1.360(2) . ?
C3 C4 1.441(2) . ?
C3 C2 1.503(2) . ?
C5 C13 1.397(2) . ?
C5 C4 1.434(2) . ?
C5 B1 1.542(2) . ?
C4 C10 1.422(2) . ?
C10 C11 1.409(2) . ?
C10 C9 1.453(2) . ?
C7 C8 1.429(2) . ?
C9 C8 1.408(2) . ?
C9 C17 1.417(2) . ?
C6 C22 1.399(2) . ?
C6 C18 1.411(2) . ?
C6 B1 1.564(2) . ?
C1 B1 1.578(2) . ?
C1 C2 1.665(2) . ?
C1 B4 1.712(2) . ?
C1 B3 1.717(2) . ?
C1 B5 1.723(2) . ?
C1 B2 1.739(2) . ?
C2 B6 1.711(2) . ?
C2 B7 1.717(2) . ?
C2 B2 1.721(2) . ?
C2 B5 1.734(2) . ?
C13 C12 1.390(2) . ?
C17 C16 1.377(2) . ?
C8 C14 1.412(2) . ?
C11 C12 1.371(2) . ?
C14 C15 1.377(2) . ?
C18 C19 1.386(3) . ?
C22 C21 1.388(3) . ?
C16 C15 1.394(3) . ?
C21 C20 1.388(3) . ?
C19 C20 1.384(3) . ?
B6 B11 1.771(3) . ?
B6 B7 1.777(3) . ?
B6 B10 1.782(3) . ?
B6 B5 1.783(3) . ?
B5 B10 1.771(3) . ?
B5 B4 1.773(2) . ?
B2 B8 1.763(3) . ?
B2 B7 1.774(3) . ?
B2 B3 1.779(3) . ?
B4 B9 1.770(3) . ?
B4 B10 1.772(3) . ?
B4 B3 1.781(3) . ?
B7 B11 1.775(3) . ?
B7 B8 1.780(3) . ?
B10 B9 1.785(3) . ?
B10 B11 1.786(3) . ?
B3 B8 1.775(3) . ?
B3 B9 1.777(3) . ?
B11 B9 1.776(3) . ?
B11 B8 1.790(3) . ?
B8 B9 1.787(3) . ?
